data_7062074
loop_
_publ_author_name
'Xie, Jing'
'Zhang, Shi-Juan'
'Yue, Grace Gar-Lee'
'Yu, Ling-Ling'
'Liu, Hui'
'Ma, Wen-Yi'
'Yan, Huan'
'Ni, Wei'
'Lau, Clara Bik-San'
'Liu, Hai-Yang'

_publ_section_title
;
 Isolation, structural elucidation, and bioactivity of cholestane
 derivatives from Ypsilandra thibetica
;
_journal_issue 1
_journal_name_full 'New Journal of Chemistry'
_journal_page_first 324
_journal_page_last 332
_journal_paper_doi 10.1039/D2NJ04576A
_journal_volume 47
_journal_year 2023
_chemical_absolute_configuration ad
_chemical_compound_source 'Ypsilandra thibetica Franch'
_chemical_formula_moiety 'C33 H52 O9, C H4 O'
_chemical_formula_sum 'C34 H56 O10'
_chemical_formula_weight 624.78
_chemical_name_systematic (23R,24S)-5\a-cholest-16\b,23:18,23-diepoxy-3\b,24-diol-6-one-24-O-\b-D-fucopyranoside
_space_group_crystal_system monoclinic
_space_group_IT_number 4
_space_group_name_Hall 'P 2yb'
_space_group_name_H-M_alt 'P 1 21 1'
_atom_sites_solution_hydrogens geom
_audit_update_record
;
2022-08-15 deposited with the CCDC.	2022-11-15 downloaded from the CCDC.
;
_cell_angle_alpha 90
_cell_angle_beta 110.8410(10)
_cell_angle_gamma 90
_cell_formula_units_Z 2
_cell_length_a 12.2949(3)
_cell_length_b 9.7000(2)
_cell_length_c 14.6302(3)
_cell_measurement_reflns_used 9327
_cell_measurement_temperature 100.(2)
_cell_measurement_theta_max 72.4741
_cell_measurement_theta_min 3.8470
_cell_volume 1630.65(6)
_computing_cell_refinement 'SAINT V8.38A (Bruker AXS Inc., 2017)'
_computing_data_collection 'Bruker Instrument Service vV6.2.9'
_computing_data_reduction 'SAINT V8.38A (Bruker AXS Inc., 2017)'
_computing_structure_refinement 'SHELXL-2017/1 (Sheldrick, 2017)'
_computing_structure_solution 'SHELXT 2014/5 (Sheldrick, 2014)'
_diffrn_ambient_temperature 100.(2)
_diffrn_detector_area_resol_mean 7.3910
_diffrn_measured_fraction_theta_full 0.995
_diffrn_measured_fraction_theta_max 0.995
_diffrn_measurement_device_type 'Bruker D8 QUEST PHOTON II'
_diffrn_radiation_monochromator 'Helixos MX multilayer Optic'
_diffrn_radiation_type 'Cu K\a'
_diffrn_radiation_wavelength 1.54178
_diffrn_reflns_av_R_equivalents 0.0363
_diffrn_reflns_av_unetI/netI 0.0283
_diffrn_reflns_limit_h_max 15
_diffrn_reflns_limit_h_min -15
_diffrn_reflns_limit_k_max 11
_diffrn_reflns_limit_k_min -11
_diffrn_reflns_limit_l_max 18
_diffrn_reflns_limit_l_min -17
_diffrn_reflns_number 30722
_diffrn_reflns_theta_full 72.47
_diffrn_reflns_theta_max 72.47
_diffrn_reflns_theta_min 3.23
_diffrn_source 'Ius Diamond'
_diffrn_source_type Microfocus
_exptl_absorpt_coefficient_mu 0.752
_exptl_absorpt_correction_T_max 0.87
_exptl_absorpt_correction_T_min 0.71
_exptl_absorpt_correction_type multi-scan
_exptl_absorpt_process_details
;
SADABS-2016/2 - Bruker AXS area detector scaling and absorption correction
;
_exptl_crystal_colour 'clear light colourless'
_exptl_crystal_density_diffrn 1.272
_exptl_crystal_density_method 'not measured'
_exptl_crystal_description block
_exptl_crystal_F_000 680
_exptl_crystal_recrystallization_method 'Re-crystallisation from solvent: Chloroform-Methanol'
_exptl_crystal_size_max 0.480
_exptl_crystal_size_mid 0.450
_exptl_crystal_size_min 0.190
_refine_diff_density_max 0.217
_refine_diff_density_min -0.181
_refine_ls_abs_structure_details
;

Flack x determined using 2936 quotients [(I+)-(I-)]/[(I+)+(I-)]
(Parsons, Flack and Wagner, Acta Cryst. B69 (2013) 249-259).
;
_refine_ls_abs_structure_Flack -0.02(3)
_refine_ls_extinction_method none
_refine_ls_goodness_of_fit_ref 1.046
_refine_ls_hydrogen_treatment mixed
_refine_ls_matrix_type full
_refine_ls_number_parameters 412
_refine_ls_number_reflns 6401
_refine_ls_number_restraints 1
_refine_ls_restrained_S_all 1.046
_refine_ls_R_factor_all 0.0280
_refine_ls_R_factor_gt 0.0279
_refine_ls_shift/su_max 0.000
_refine_ls_shift/su_mean 0.000
_refine_ls_structure_factor_coef Fsqd
_refine_ls_weighting_details 'w=1/[\s^2^(Fo^2^)+(0.0345P)^2^+0.4026P] where P=(Fo^2^+2Fc^2^)/3'
_refine_ls_weighting_scheme calc
_refine_ls_wR_factor_gt 0.0702
_refine_ls_wR_factor_ref 0.0703
_reflns_number_gt 6360
_reflns_number_total 6401
_reflns_threshold_expression 'I > 2\s(I)'
_cod_data_source_file d2nj04576a2.cif
_cod_data_source_block cxj13
_cod_depositor_comments
;
The following automatic conversions were performed:

data item '_exptl_absorpt_correction_type' value 'Multi-Scan' was
changed to 'multi-scan' in accordance with the
/home/data/users/saulius/crontab/automatic-downloads/rss-feeds/RSC/lib/dictionaries/cif_core.dic
dictionary named 'cif_core.dic' version 2.4.2 last updated on
2011-04-26.

Automatic conversion script
Id: cif_fix_values 7556 2019-12-06 15:28:31Z antanas 

 Adding full bibliography for 7062074--7062076.cif.
;
_cod_database_code 7062074

loop_
_space_group_symop_operation_xyz
'x, y, z'
'-x, y+1/2, -z'

loop_
_atom_site_type_symbol
_atom_site_label
_atom_site_fract_x
_atom_site_fract_y
_atom_site_fract_z
_atom_site_U_iso_or_equiv
_atom_site_adp_type
_atom_site_calc_flag
_atom_site_refinement_flags_adp
_atom_site_refinement_flags_occupancy
_atom_site_refinement_flags_posn
_atom_site_occupancy
_atom_site_disorder_assembly
_atom_site_disorder_group
O O1 0.06335(10) 0.74209(13) 0.33600(8) 0.0130(2) Uani d . . . 1 . .
O O2 0.22813(10) 0.74731(12) 0.47002(8) 0.0122(2) Uani d . . . 1 . .
O O3 0.48041(10) 0.57673(12) 0.63886(8) 0.0111(2) Uani d . . . 1 . .
O O4 1.03544(11) 0.07093(14) 1.23965(9) 0.0172(3) Uani d . . . 1 . .
H H49 1.0073(13) 0.022(3) 1.2697(18) 0.026 Uiso calc U . R 1 . .
O O5 -0.11866(11) 0.93649(13) 0.31876(9) 0.0161(3) Uani d . . . 1 . .
H H50 -0.141302 0.986025 0.355594 0.024 Uiso calc U . R 1 . .
O O6 -0.13839(11) 0.86501(14) 0.49407(10) 0.0183(3) Uani d . . . 1 . .
H H51 -0.151(2) 0.8272(17) 0.538(2) 0.027 Uiso calc U . R 1 . .
O O7 0.08956(12) 0.75641(17) 0.59354(9) 0.0248(3) Uani d . . . 1 . .
H H52 0.162(3) 0.733(3) 0.6126(9) 0.037 Uiso calc U . R 1 . .
O O8 0.30696(10) 0.64540(12) 0.65607(8) 0.0114(2) Uani d . . . 1 . .
O O9 0.63845(13) 0.03779(14) 0.95581(11) 0.0288(3) Uani d . . . 1 . .
O O10 -0.20765(12) 0.70538(14) 0.61471(10) 0.0180(3) Uani d . . . 1 . .
H H56 -0.158(2) 0.6681(14) 0.6581(19) 0.027 Uiso calc U . R 1 . .
C C1 -0.09474(16) 0.7302(2) 0.18488(13) 0.0180(4) Uani d . . . 1 . .
H H6 -0.083459 0.827178 0.171609 0.027 Uiso calc U . R 1 . .
H H5 -0.177048 0.705882 0.153362 0.027 Uiso calc U . R 1 . .
H H1 -0.047499 0.671763 0.158912 0.027 Uiso calc U . R 1 . .
C C2 -0.05797(15) 0.70839(18) 0.29431(12) 0.0144(3) Uani d . . . 1 . .
H H7 -0.068055 0.608749 0.306951 0.017 Uiso calc U . R 1 . .
C C3 0.11055(15) 0.70921(18) 0.43746(12) 0.0124(3) Uani d . . . 1 . .
H H4 0.102338 0.608478 0.448026 0.015 Uiso calc U . R 1 . .
C C4 0.31611(14) 0.64177(17) 0.50071(12) 0.0113(3) Uani d . . . 1 . .
H H8 0.275571 0.552137 0.499843 0.014 Uiso calc U . R 1 . .
C C5 0.38948(14) 0.67455(17) 0.60868(12) 0.0110(3) Uani d . . . 1 . .
C C6 0.58419(14) 0.61165(18) 0.72063(11) 0.0117(3) Uani d . . . 1 . .
H H10 0.61905 0.694988 0.703185 0.014 Uiso calc U . R 1 . .
H H9 0.640877 0.535555 0.730403 0.014 Uiso calc U . R 1 . .
C C7 0.56735(14) 0.63880(17) 0.81850(11) 0.0109(3) Uani d . . . 1 . .
C C8 0.68324(15) 0.68977(17) 0.89287(12) 0.0130(3) Uani d . . . 1 . .
H H33 0.670134 0.726347 0.951276 0.016 Uiso calc U . R 1 . .
H H32 0.713745 0.765693 0.863635 0.016 Uiso calc U . R 1 . .
C C9 0.77356(14) 0.57250(18) 0.92386(12) 0.0128(3) Uani d . . . 1 . .
H H31 0.794521 0.545274 0.867021 0.015 Uiso calc U . R 1 . .
H H30 0.844924 0.606965 0.975445 0.015 Uiso calc U . R 1 . .
C C10 0.72919(14) 0.44471(17) 0.96249(11) 0.0109(3) Uani d . . . 1 . .
H H34 0.709764 0.47679 1.01982 0.013 Uiso calc U . R 1 . .
C C11 0.82133(14) 0.32890(18) 1.00136(12) 0.0114(3) Uani d . . . 1 . .
C C12 0.92825(15) 0.38645(18) 1.08465(13) 0.0145(3) Uani d . . . 1 . .
H H26 0.970829 0.44943 1.055948 0.017 Uiso calc U . R 1 . .
H H25 0.900616 0.441591 1.129038 0.017 Uiso calc U . R 1 . .
C C13 1.01336(15) 0.27665(19) 1.14526(13) 0.0159(3) Uani d . . . 1 . .
H H24 1.050103 0.229319 1.103695 0.019 Uiso calc U . R 1 . .
H H23 1.075621 0.321615 1.199922 0.019 Uiso calc U . R 1 . .
C C14 0.95093(15) 0.17148(18) 1.18585(12) 0.0135(3) Uani d . . . 1 . .
H H35 0.918827 0.218882 1.231462 0.016 Uiso calc U . R 1 . .
C C15 -0.12712(15) 0.79449(18) 0.34153(13) 0.0141(3) Uani d . . . 1 . .
H H48 -0.210621 0.765602 0.31448 0.017 Uiso calc U . R 1 . .
C C16 -0.08040(15) 0.77234(18) 0.45167(13) 0.0143(3) Uani d . . . 1 . .
H H2 -0.097751 0.675664 0.46592 0.017 Uiso calc U . R 1 . .
C C17 0.05041(15) 0.79490(19) 0.49339(12) 0.0144(3) Uani d . . . 1 . .
H H3 0.06754 0.894766 0.488153 0.017 Uiso calc U . R 1 . .
C C18 0.52813(15) 0.51233(18) 0.86229(12) 0.0112(3) Uani d . . . 1 . .
H H40 0.525283 0.543566 0.926537 0.013 Uiso calc U . R 1 . .
C C19 0.40094(15) 0.48933(18) 0.79583(12) 0.0122(3) Uani d . . . 1 . .
H H19 0.355569 0.447289 0.832595 0.015 Uiso calc U . R 1 . .
H H20 0.395891 0.42924 0.739771 0.015 Uiso calc U . R 1 . .
C C20 0.35672(15) 0.63710(18) 0.76095(12) 0.0120(3) Uani d . . . 1 . .
H H18 0.29627 0.663407 0.788849 0.014 Uiso calc U . R 1 . .
C C21 0.46246(14) 0.73488(18) 0.80253(12) 0.0122(3) Uani d . . . 1 . .
H H17 0.465083 0.766709 0.868293 0.015 Uiso calc U . R 1 . .
C C22 0.45390(15) 0.86308(18) 0.73930(12) 0.0138(3) Uani d . . . 1 . .
H H16 0.530553 0.911744 0.764713 0.017 Uiso calc U . R 1 . .
C C23 0.36060(18) 0.9624(2) 0.74790(14) 0.0204(4) Uani d . . . 1 . .
H H12 0.284246 0.917588 0.722636 0.031 Uiso calc U . R 1 . .
H H11 0.359336 1.045966 0.709838 0.031 Uiso calc U . R 1 . .
H H13 0.378756 0.987129 0.816693 0.031 Uiso calc U . R 1 . .
C C24 0.43037(15) 0.82337(18) 0.63127(12) 0.0130(3) Uani d . . . 1 . .
H H15 0.370372 0.885806 0.587937 0.016 Uiso calc U . R 1 . .
H H14 0.502592 0.836481 0.616998 0.016 Uiso calc U . R 1 . .
C C25 0.61389(14) 0.39241(17) 0.88590(11) 0.0112(3) Uani d . . . 1 . .
H H39 0.62816 0.365405 0.825157 0.013 Uiso calc U . R 1 . .
C C26 0.56437(15) 0.26741(18) 0.92311(13) 0.0155(3) Uani d . . . 1 . .
H H38 0.528463 0.29993 0.969989 0.019 Uiso calc U . R 1 . .
H H37 0.502364 0.224494 0.867187 0.019 Uiso calc U . R 1 . .
C C27 0.65495(15) 0.15958(19) 0.97248(13) 0.0158(3) Uani d . . . 1 . .
C C28 0.76567(15) 0.21670(17) 1.04746(12) 0.0121(3) Uani d . . . 1 . .
H H21 0.741248 0.265615 1.097188 0.015 Uiso calc U . R 1 . .
C C29 0.85139(15) 0.10509(18) 1.10339(12) 0.0133(3) Uani d . . . 1 . .
H H22 0.811099 0.037098 1.13066 0.016 Uiso calc U . R 1 . .
H H36 0.882304 0.056098 1.05846 0.016 Uiso calc U . R 1 . .
C C30 0.85734(16) 0.2676(2) 0.91963(13) 0.0182(4) Uani d . . . 1 . .
H H27 0.888219 0.340895 0.889627 0.027 Uiso calc U . R 1 . .
H H28 0.789423 0.225561 0.869942 0.027 Uiso calc U . R 1 . .
H H29 0.917371 0.197336 0.947143 0.027 Uiso calc U . R 1 . .
C C31 0.38106(15) 0.62880(18) 0.42871(12) 0.0144(3) Uani d . . . 1 . .
H H44 0.450264 0.568207 0.459575 0.017 Uiso calc U . R 1 . .
C C32 0.30112(16) 0.5564(2) 0.33580(13) 0.0208(4) Uani d . . . 1 . .
H H43 0.229773 0.610431 0.306559 0.031 Uiso calc U . R 1 . .
H H41 0.281299 0.464274 0.352579 0.031 Uiso calc U . R 1 . .
H H42 0.341259 0.54819 0.288946 0.031 Uiso calc U . R 1 . .
C C33 0.4245(2) 0.7649(2) 0.40261(15) 0.0267(4) Uani d . . . 1 . .
H H46 0.46106 0.748446 0.354 0.04 Uiso calc U . R 1 . .
H H47 0.481636 0.805472 0.461515 0.04 Uiso calc U . R 1 . .
H H45 0.358802 0.8283 0.375503 0.04 Uiso calc U . R 1 . .
C C34 -0.27621(17) 0.6052(2) 0.54856(14) 0.0224(4) Uani d . . . 1 . .
H H53 -0.230167 0.521224 0.553254 0.034 Uiso calc U . R 1 . .
H H54 -0.300869 0.641332 0.481713 0.034 Uiso calc U . R 1 . .
H H55 -0.34496 0.583688 0.564995 0.034 Uiso calc U . R 1 . .

loop_
_atom_site_aniso_label
_atom_site_aniso_U_11
_atom_site_aniso_U_22
_atom_site_aniso_U_33
_atom_site_aniso_U_12
_atom_site_aniso_U_13
_atom_site_aniso_U_23
O1 0.0120(6) 0.0161(6) 0.0097(5) 0.0011(5) 0.0023(4) 0.0009(5)
O2 0.0119(5) 0.0106(6) 0.0134(5) 0.0018(5) 0.0035(4) 0.0018(5)
O3 0.0112(5) 0.0110(6) 0.0098(5) 0.0014(4) 0.0020(4) 0.0007(4)
O4 0.0167(6) 0.0156(6) 0.0165(6) 0.0024(5) 0.0023(5) 0.0066(5)
O5 0.0224(6) 0.0119(6) 0.0150(6) 0.0048(5) 0.0080(5) 0.0023(5)
O6 0.0216(6) 0.0169(6) 0.0211(6) 0.0067(5) 0.0134(5) 0.0051(5)
O7 0.0187(7) 0.0456(9) 0.0110(6) 0.0104(6) 0.0065(5) 0.0077(6)
O8 0.0108(5) 0.0145(6) 0.0088(5) -0.0001(4) 0.0032(4) 0.0014(4)
O9 0.0274(8) 0.0131(7) 0.0331(8) -0.0033(6) -0.0051(6) 0.0010(6)
O10 0.0187(6) 0.0175(6) 0.0159(6) -0.0009(5) 0.0038(5) 0.0001(5)
C1 0.0184(9) 0.0178(9) 0.0142(8) 0.0012(7) 0.0015(7) -0.0036(7)
C2 0.0131(8) 0.0118(8) 0.0164(8) -0.0002(6) 0.0028(7) 0.0001(6)
C3 0.0129(8) 0.0126(8) 0.0107(7) 0.0016(6) 0.0030(6) 0.0032(6)
C4 0.0132(8) 0.0097(7) 0.0101(7) 0.0020(6) 0.0030(6) 0.0017(6)
C5 0.0128(8) 0.0116(8) 0.0097(7) 0.0019(6) 0.0053(6) 0.0015(6)
C6 0.0112(8) 0.0131(8) 0.0097(7) -0.0002(6) 0.0024(6) 0.0014(6)
C7 0.0129(8) 0.0099(8) 0.0090(7) -0.0001(6) 0.0028(6) 0.0005(6)
C8 0.0141(8) 0.0100(8) 0.0128(7) -0.0013(6) 0.0023(6) 0.0006(6)
C9 0.0122(7) 0.0120(8) 0.0122(7) -0.0016(6) 0.0020(6) 0.0020(6)
C10 0.0128(8) 0.0108(8) 0.0091(7) -0.0003(6) 0.0039(6) 0.0002(6)
C11 0.0127(8) 0.0110(8) 0.0110(7) 0.0011(6) 0.0047(6) 0.0015(6)
C12 0.0132(8) 0.0123(8) 0.0164(8) -0.0003(7) 0.0034(6) 0.0021(7)
C13 0.0113(8) 0.0155(9) 0.0187(8) 0.0018(7) 0.0026(6) 0.0039(7)
C14 0.0135(8) 0.0131(8) 0.0124(7) 0.0024(7) 0.0028(6) 0.0024(6)
C15 0.0125(8) 0.0129(8) 0.0158(8) 0.0004(6) 0.0036(6) 0.0018(6)
C16 0.0154(8) 0.0123(8) 0.0172(8) 0.0021(6) 0.0080(7) 0.0030(7)
C17 0.0153(8) 0.0179(8) 0.0105(8) 0.0025(7) 0.0052(6) 0.0027(6)
C18 0.0115(8) 0.0127(8) 0.0093(7) -0.0011(6) 0.0035(6) 0.0007(6)
C19 0.0115(8) 0.0139(8) 0.0103(7) -0.0013(6) 0.0027(6) 0.0034(6)
C20 0.0123(7) 0.0156(8) 0.0083(7) 0.0013(6) 0.0040(6) 0.0007(6)
C21 0.0125(7) 0.0129(8) 0.0104(7) 0.0009(6) 0.0030(6) -0.0004(6)
C22 0.0157(8) 0.0104(8) 0.0136(8) 0.0000(6) 0.0029(6) -0.0001(6)
C23 0.0250(10) 0.0145(9) 0.0204(9) 0.0050(7) 0.0064(8) -0.0008(7)
C24 0.0157(8) 0.0107(8) 0.0113(7) 0.0002(6) 0.0033(6) 0.0024(6)
C25 0.0137(8) 0.0109(8) 0.0087(7) -0.0010(6) 0.0036(6) 0.0018(6)
C26 0.0139(8) 0.0144(8) 0.0151(8) -0.0031(7) 0.0014(6) 0.0033(7)
C27 0.0178(8) 0.0144(8) 0.0134(8) -0.0027(7) 0.0035(7) 0.0033(7)
C28 0.0139(8) 0.0112(8) 0.0108(7) -0.0004(6) 0.0039(6) 0.0013(6)
C29 0.0156(8) 0.0110(8) 0.0130(7) 0.0014(6) 0.0048(6) 0.0027(6)
C30 0.0229(9) 0.0188(9) 0.0163(8) 0.0056(7) 0.0112(7) 0.0018(7)
C31 0.0156(8) 0.0164(9) 0.0117(7) 0.0032(7) 0.0055(6) 0.0010(6)
C32 0.0200(9) 0.0302(11) 0.0113(8) 0.0050(8) 0.0046(7) -0.0036(7)
C33 0.0386(11) 0.0237(10) 0.0266(9) -0.0008(9) 0.0224(9) 0.0033(8)
C34 0.0209(9) 0.0257(10) 0.0218(9) -0.0059(8) 0.0090(7) -0.0048(8)

loop_
_atom_type_symbol
_atom_type_description
_atom_type_scat_dispersion_real
_atom_type_scat_dispersion_imag
_atom_type_scat_source
C C 0.0181 0.0091 'International Tables Vol C Tables 4.2.6.8 and 6.1.1.4'
H H 0.0000 0.0000 'International Tables Vol C Tables 4.2.6.8 and 6.1.1.4'
O O 0.0492 0.0322 'International Tables Vol C Tables 4.2.6.8 and 6.1.1.4'

loop_
_geom_angle_atom_site_label_1
_geom_angle_atom_site_label_2
_geom_angle_atom_site_label_3
_geom_angle_site_symmetry_1
_geom_angle_site_symmetry_3
_geom_angle
_geom_angle_publ_flag
C3 O1 C2 . . 111.63(12) ?
C3 O2 C4 . . 119.22(13) ?
C5 O3 C6 . . 117.97(13) ?
C14 O4 H49 . . 109.5 ?
C15 O5 H50 . . 109.5 ?
C16 O6 H51 . . 109.5 ?
C17 O7 H52 . . 109.5 ?
C20 O8 C5 . . 114.71(12) ?
C34 O10 H56 . . 109.5 ?
C2 C1 H6 . . 109.5 ?
C2 C1 H5 . . 109.5 ?
H6 C1 H5 . . 109.5 ?
C2 C1 H1 . . 109.5 ?
H6 C1 H1 . . 109.5 ?
H5 C1 H1 . . 109.5 ?
O1 C2 C1 . . 106.95(14) ?
O1 C2 C15 . . 110.27(13) ?
C1 C2 C15 . . 113.45(14) ?
O1 C2 H7 . . 108.7 ?
C1 C2 H7 . . 108.7 ?
C15 C2 H7 . . 108.7 ?
O2 C3 O1 . . 106.49(13) ?
O2 C3 C17 . . 108.15(13) ?
O1 C3 C17 . . 109.92(13) ?
O2 C3 H4 . . 110.7 ?
O1 C3 H4 . . 110.7 ?
C17 C3 H4 . . 110.7 ?
O2 C4 C31 . . 111.12(13) ?
O2 C4 C5 . . 105.81(12) ?
C31 C4 C5 . . 117.39(14) ?
O2 C4 H8 . . 107.4 ?
C31 C4 H8 . . 107.4 ?
C5 C4 H8 . . 107.4 ?
O3 C5 O8 . . 109.34(12) ?
O3 C5 C24 . . 113.88(13) ?
O8 C5 C24 . . 108.34(13) ?
O3 C5 C4 . . 106.87(13) ?
O8 C5 C4 . . 101.28(12) ?
C24 C5 C4 . . 116.29(13) ?
O3 C6 C7 . . 116.00(13) ?
O3 C6 H10 . . 108.3 ?
C7 C6 H10 . . 108.3 ?
O3 C6 H9 . . 108.3 ?
C7 C6 H9 . . 108.3 ?
H10 C6 H9 . . 107.4 ?
C8 C7 C18 . . 108.12(13) ?
C8 C7 C21 . . 115.39(14) ?
C18 C7 C21 . . 100.14(13) ?
C8 C7 C6 . . 108.43(13) ?
C18 C7 C6 . . 114.61(13) ?
C21 C7 C6 . . 110.16(13) ?
C7 C8 C9 . . 111.16(14) ?
C7 C8 H33 . . 109.4 ?
C9 C8 H33 . . 109.4 ?
C7 C8 H32 . . 109.4 ?
C9 C8 H32 . . 109.4 ?
H33 C8 H32 . . 108.0 ?
C10 C9 C8 . . 112.94(14) ?
C10 C9 H31 . . 109.0 ?
C8 C9 H31 . . 109.0 ?
C10 C9 H30 . . 109.0 ?
C8 C9 H30 . . 109.0 ?
H31 C9 H30 . . 107.8 ?
C9 C10 C25 . . 110.55(13) ?
C9 C10 C11 . . 114.16(13) ?
C25 C10 C11 . . 112.91(14) ?
C9 C10 H34 . . 106.2 ?
C25 C10 H34 . . 106.2 ?
C11 C10 H34 . . 106.2 ?
C30 C11 C12 . . 110.75(14) ?
C30 C11 C10 . . 111.71(13) ?
C12 C11 C10 . . 109.44(13) ?
C30 C11 C28 . . 111.04(14) ?
C12 C11 C28 . . 106.98(13) ?
C10 C11 C28 . . 106.73(13) ?
C13 C12 C11 . . 114.77(14) ?
C13 C12 H26 . . 108.6 ?
C11 C12 H26 . . 108.6 ?
C13 C12 H25 . . 108.6 ?
C11 C12 H25 . . 108.6 ?
H26 C12 H25 . . 107.5 ?
C14 C13 C12 . . 110.88(14) ?
C14 C13 H24 . . 109.5 ?
C12 C13 H24 . . 109.5 ?
C14 C13 H23 . . 109.5 ?
C12 C13 H23 . . 109.5 ?
H24 C13 H23 . . 108.1 ?
O4 C14 C13 . . 107.59(14) ?
O4 C14 C29 . . 111.56(14) ?
C13 C14 C29 . . 110.49(14) ?
O4 C14 H35 . . 109.1 ?
C13 C14 H35 . . 109.1 ?
C29 C14 H35 . . 109.1 ?
O5 C15 C16 . . 110.59(14) ?
O5 C15 C2 . . 108.92(14) ?
C16 C15 C2 . . 110.00(14) ?
O5 C15 H48 . . 109.1 ?
C16 C15 H48 . . 109.1 ?
C2 C15 H48 . . 109.1 ?
O6 C16 C17 . . 110.95(15) ?
O6 C16 C15 . . 108.32(14) ?
C17 C16 C15 . . 110.61(14) ?
O6 C16 H2 . . 109.0 ?
C17 C16 H2 . . 109.0 ?
C15 C16 H2 . . 109.0 ?
O7 C17 C16 . . 107.36(14) ?
O7 C17 C3 . . 111.00(14) ?
C16 C17 C3 . . 110.55(14) ?
O7 C17 H3 . . 109.3 ?
C16 C17 H3 . . 109.3 ?
C3 C17 H3 . . 109.3 ?
C25 C18 C19 . . 119.92(14) ?
C25 C18 C7 . . 114.12(13) ?
C19 C18 C7 . . 104.57(13) ?
C25 C18 H40 . . 105.7 ?
C19 C18 H40 . . 105.7 ?
C7 C18 H40 . . 105.7 ?
C18 C19 C20 . . 103.44(13) ?
C18 C19 H19 . . 111.1 ?
C20 C19 H19 . . 111.1 ?
C18 C19 H20 . . 111.1 ?
C20 C19 H20 . . 111.1 ?
H19 C19 H20 . . 109.0 ?
O8 C20 C21 . . 111.35(13) ?
O8 C20 C19 . . 111.63(13) ?
C21 C20 C19 . . 106.82(13) ?
O8 C20 H18 . . 109.0 ?
C21 C20 H18 . . 109.0 ?
C19 C20 H18 . . 109.0 ?
C22 C21 C7 . . 117.20(14) ?
C22 C21 C20 . . 113.11(13) ?
C7 C21 C20 . . 103.28(13) ?
C22 C21 H17 . . 107.6 ?
C7 C21 H17 . . 107.6 ?
C20 C21 H17 . . 107.6 ?
C21 C22 C23 . . 110.66(15) ?
C21 C22 C24 . . 111.22(14) ?
C23 C22 C24 . . 111.41(14) ?
C21 C22 H16 . . 107.8 ?
C23 C22 H16 . . 107.8 ?
C24 C22 H16 . . 107.8 ?
C22 C23 H12 . . 109.5 ?
C22 C23 H11 . . 109.5 ?
H12 C23 H11 . . 109.5 ?
C22 C23 H13 . . 109.5 ?
H12 C23 H13 . . 109.5 ?
H11 C23 H13 . . 109.5 ?
C5 C24 C22 . . 112.54(14) ?
C5 C24 H15 . . 109.1 ?
C22 C24 H15 . . 109.1 ?
C5 C24 H14 . . 109.1 ?
C22 C24 H14 . . 109.1 ?
H15 C24 H14 . . 107.8 ?
C18 C25 C26 . . 110.61(14) ?
C18 C25 C10 . . 107.19(14) ?
C26 C25 C10 . . 112.19(13) ?
C18 C25 H39 . . 108.9 ?
C26 C25 H39 . . 108.9 ?
C10 C25 H39 . . 108.9 ?
C27 C26 C25 . . 113.39(14) ?
C27 C26 H38 . . 108.9 ?
C25 C26 H38 . . 108.9 ?
C27 C26 H37 . . 108.9 ?
C25 C26 H37 . . 108.9 ?
H38 C26 H37 . . 107.7 ?
O9 C27 C26 . . 122.53(17) ?
O9 C27 C28 . . 123.09(16) ?
C26 C27 C28 . . 114.33(15) ?
C27 C28 C29 . . 113.49(14) ?
C27 C28 C11 . . 111.15(13) ?
C29 C28 C11 . . 113.60(14) ?
C27 C28 H21 . . 106.0 ?
C29 C28 H21 . . 106.0 ?
C11 C28 H21 . . 106.0 ?
C14 C29 C28 . . 109.34(14) ?
C14 C29 H22 . . 109.8 ?
C28 C29 H22 . . 109.8 ?
C14 C29 H36 . . 109.8 ?
C28 C29 H36 . . 109.8 ?
H22 C29 H36 . . 108.3 ?
C11 C30 H27 . . 109.5 ?
C11 C30 H28 . . 109.5 ?
H27 C30 H28 . . 109.5 ?
C11 C30 H29 . . 109.5 ?
H27 C30 H29 . . 109.5 ?
H28 C30 H29 . . 109.5 ?
C33 C31 C32 . . 110.23(15) ?
C33 C31 C4 . . 114.53(15) ?
C32 C31 C4 . . 108.62(14) ?
C33 C31 H44 . . 107.7 ?
C32 C31 H44 . . 107.7 ?
C4 C31 H44 . . 107.7 ?
C31 C32 H43 . . 109.5 ?
C31 C32 H41 . . 109.5 ?
H43 C32 H41 . . 109.5 ?
C31 C32 H42 . . 109.5 ?
H43 C32 H42 . . 109.5 ?
H41 C32 H42 . . 109.5 ?
C31 C33 H46 . . 109.5 ?
C31 C33 H47 . . 109.5 ?
H46 C33 H47 . . 109.5 ?
C31 C33 H45 . . 109.5 ?
H46 C33 H45 . . 109.5 ?
H47 C33 H45 . . 109.5 ?
O10 C34 H53 . . 109.5 ?
O10 C34 H54 . . 109.5 ?
H53 C34 H54 . . 109.5 ?
O10 C34 H55 . . 109.5 ?
H53 C34 H55 . . 109.5 ?
H54 C34 H55 . . 109.5 ?

loop_
_geom_bond_atom_site_label_1
_geom_bond_atom_site_label_2
_geom_bond_site_symmetry_2
_geom_bond_distance
_geom_bond_publ_flag
O1 C3 . 1.4244(19) ?
O1 C2 . 1.434(2) ?
O2 C3 . 1.401(2) ?
O2 C4 . 1.4401(19) ?
O3 C5 . 1.4120(19) ?
O3 C6 . 1.4450(19) ?
O4 C14 . 1.438(2) ?
O4 H49 . 0.81(3) ?
O5 C15 . 1.430(2) ?
O5 H50 . 0.84 ?
O6 C16 . 1.420(2) ?
O6 H51 . 0.80(3) ?
O7 C17 . 1.420(2) ?
O7 H52 . 0.87(3) ?
O8 C20 . 1.4377(19) ?
O8 C5 . 1.4459(19) ?
O9 C27 . 1.209(2) ?
O10 C34 . 1.418(2) ?
O10 H56 . 0.79(3) ?
C1 C2 . 1.516(2) ?
C1 H6 . 0.98 ?
C1 H5 . 0.98 ?
C1 H1 . 0.98 ?
C2 C15 . 1.522(2) ?
C2 H7 . 1.0 ?
C3 C17 . 1.529(2) ?
C3 H4 . 1.0 ?
C4 C31 . 1.537(2) ?
C4 C5 . 1.548(2) ?
C4 H8 . 1.0 ?
C5 C24 . 1.526(2) ?
C6 C7 . 1.541(2) ?
C6 H10 . 0.99 ?
C6 H9 . 0.99 ?
C7 C8 . 1.535(2) ?
C7 C18 . 1.539(2) ?
C7 C21 . 1.540(2) ?
C8 C9 . 1.541(2) ?
C8 H33 . 0.99 ?
C8 H32 . 0.99 ?
C9 C10 . 1.540(2) ?
C9 H31 . 0.99 ?
C9 H30 . 0.99 ?
C10 C25 . 1.547(2) ?
C10 C11 . 1.552(2) ?
C10 H34 . 1.0 ?
C11 C30 . 1.535(2) ?
C11 C12 . 1.544(2) ?
C11 C28 . 1.561(2) ?
C12 C13 . 1.535(2) ?
C12 H26 . 0.99 ?
C12 H25 . 0.99 ?
C13 C14 . 1.519(2) ?
C13 H24 . 0.99 ?
C13 H23 . 0.99 ?
C14 C29 . 1.522(2) ?
C14 H35 . 1.0 ?
C15 C16 . 1.521(2) ?
C15 H48 . 1.0 ?
C16 C17 . 1.519(2) ?
C16 H2 . 1.0 ?
C17 H3 . 1.0 ?
C18 C25 . 1.525(2) ?
C18 C19 . 1.536(2) ?
C18 H40 . 1.0 ?
C19 C20 . 1.553(2) ?
C19 H19 . 0.99 ?
C19 H20 . 0.99 ?
C20 C21 . 1.548(2) ?
C20 H18 . 1.0 ?
C21 C22 . 1.531(2) ?
C21 H17 . 1.0 ?
C22 C23 . 1.537(3) ?
C22 C24 . 1.551(2) ?
C22 H16 . 1.0 ?
C23 H12 . 0.98 ?
C23 H11 . 0.98 ?
C23 H13 . 0.98 ?
C24 H15 . 0.99 ?
C24 H14 . 0.99 ?
C25 C26 . 1.540(2) ?
C25 H39 . 1.0 ?
C26 C27 . 1.511(2) ?
C26 H38 . 0.99 ?
C26 H37 . 0.99 ?
C27 C28 . 1.517(2) ?
C28 C29 . 1.529(2) ?
C28 H21 . 1.0 ?
C29 H22 . 0.99 ?
C29 H36 . 0.99 ?
C30 H27 . 0.98 ?
C30 H28 . 0.98 ?
C30 H29 . 0.98 ?
C31 C33 . 1.523(3) ?
C31 C32 . 1.535(2) ?
C31 H44 . 1.0 ?
C32 H43 . 0.98 ?
C32 H41 . 0.98 ?
C32 H42 . 0.98 ?
C33 H46 . 0.98 ?
C33 H47 . 0.98 ?
C33 H45 . 0.98 ?
C34 H53 . 0.98 ?
C34 H54 . 0.98 ?
C34 H55 . 0.98 ?

loop_
_geom_hbond_atom_site_label_D
_geom_hbond_atom_site_label_H
_geom_hbond_atom_site_label_A
_geom_hbond_site_symmetry_A
_geom_hbond_distance_DH
_geom_hbond_distance_HA
_geom_hbond_distance_DA
_geom_hbond_angle_DHA
_geom_hbond_publ_flag
O4 H49 O5 1_646 0.81 2.09 2.8618(19) 159.1 ?
O5 H50 O6 . 0.84 2.33 2.7497(18) 111.3 ?
O5 H50 O8 2_556 0.84 2.51 3.1951(17) 138.9 ?
O6 H51 O10 . 0.80 1.92 2.7032(19) 164.2 ?
O7 H52 O8 . 0.87 1.87 2.7205(18) 168.0 ?
O10 H56 O4 2_657 0.79 1.95 2.7411(19) 177.4 ?
C3 H4 O6 2_546 1.00 2.49 3.468(2) 164.1 ?
C4 H8 O6 2_546 1.00 2.50 3.479(2) 165.9 ?
C14 H35 O7 2_647 1.00 2.62 3.534(2) 151.3 ?

loop_
_geom_torsion_atom_site_label_1
_geom_torsion_atom_site_label_2
_geom_torsion_atom_site_label_3
_geom_torsion_atom_site_label_4
_geom_torsion_site_symmetry_1
_geom_torsion_site_symmetry_2
_geom_torsion_site_symmetry_3
_geom_torsion_site_symmetry_4
_geom_torsion
_geom_torsion_publ_flag
C3 O1 C2 C1 . . . . -172.90(14) ?
C3 O1 C2 C15 . . . . 63.31(17) ?
C4 O2 C3 O1 . . . . -113.06(14) ?
C4 O2 C3 C17 . . . . 128.84(14) ?
C2 O1 C3 O2 . . . . -179.55(13) ?
C2 O1 C3 C17 . . . . -62.62(17) ?
C3 O2 C4 C31 . . . . 111.19(15) ?
C3 O2 C4 C5 . . . . -120.35(14) ?
C6 O3 C5 O8 . . . . -93.93(15) ?
C6 O3 C5 C24 . . . . 27.40(19) ?
C6 O3 C5 C4 . . . . 157.23(13) ?
C20 O8 C5 O3 . . . . 54.43(17) ?
C20 O8 C5 C24 . . . . -70.21(16) ?
C20 O8 C5 C4 . . . . 166.98(13) ?
O2 C4 C5 O3 . . . . -176.84(12) ?
C31 C4 C5 O3 . . . . -52.20(18) ?
O2 C4 C5 O8 . . . . 68.74(14) ?
C31 C4 C5 O8 . . . . -166.61(14) ?
O2 C4 C5 C24 . . . . -48.41(18) ?
C31 C4 C5 C24 . . . . 76.24(19) ?
C5 O3 C6 C7 . . . . 61.14(18) ?
O3 C6 C7 C8 . . . . -173.71(13) ?
O3 C6 C7 C18 . . . . 65.42(18) ?
O3 C6 C7 C21 . . . . -46.57(19) ?
C18 C7 C8 C9 . . . . 53.80(17) ?
C21 C7 C8 C9 . . . . 164.92(14) ?
C6 C7 C8 C9 . . . . -71.01(17) ?
C7 C8 C9 C10 . . . . -54.36(18) ?
C8 C9 C10 C25 . . . . 55.64(18) ?
C8 C9 C10 C11 . . . . -175.77(13) ?
C9 C10 C11 C30 . . . . -64.60(18) ?
C25 C10 C11 C30 . . . . 62.79(18) ?
C9 C10 C11 C12 . . . . 58.41(17) ?
C25 C10 C11 C12 . . . . -174.20(13) ?
C9 C10 C11 C28 . . . . 173.85(13) ?
C25 C10 C11 C28 . . . . -58.76(16) ?
C30 C11 C12 C13 . . . . -69.78(19) ?
C10 C11 C12 C13 . . . . 166.63(14) ?
C28 C11 C12 C13 . . . . 51.35(19) ?
C11 C12 C13 C14 . . . . -54.7(2) ?
C12 C13 C14 O4 . . . . 178.77(14) ?
C12 C13 C14 C29 . . . . 56.76(19) ?
O1 C2 C15 O5 . . . . 64.37(17) ?
C1 C2 C15 O5 . . . . -55.56(19) ?
O1 C2 C15 C16 . . . . -56.98(18) ?
C1 C2 C15 C16 . . . . -176.91(14) ?
O5 C15 C16 O6 . . . . 53.45(18) ?
C2 C15 C16 O6 . . . . 173.80(14) ?
O5 C15 C16 C17 . . . . -68.35(18) ?
C2 C15 C16 C17 . . . . 52.00(19) ?
O6 C16 C17 O7 . . . . 66.71(18) ?
C15 C16 C17 O7 . . . . -173.06(14) ?
O6 C16 C17 C3 . . . . -172.08(13) ?
C15 C16 C17 C3 . . . . -51.85(19) ?
O2 C3 C17 O7 . . . . -68.64(17) ?
O1 C3 C17 O7 . . . . 175.48(14) ?
O2 C3 C17 C16 . . . . 172.33(13) ?
O1 C3 C17 C16 . . . . 56.45(18) ?
C8 C7 C18 C25 . . . . -59.92(18) ?
C21 C7 C18 C25 . . . . 178.96(13) ?
C6 C7 C18 C25 . . . . 61.12(18) ?
C8 C7 C18 C19 . . . . 167.14(13) ?
C21 C7 C18 C19 . . . . 46.03(15) ?
C6 C7 C18 C19 . . . . -71.81(17) ?
C25 C18 C19 C20 . . . . -160.66(14) ?
C7 C18 C19 C20 . . . . -31.10(16) ?
C5 O8 C20 C21 . . . . 31.95(18) ?
C5 O8 C20 C19 . . . . -87.34(16) ?
C18 C19 C20 O8 . . . . 126.09(14) ?
C18 C19 C20 C21 . . . . 4.16(16) ?
C8 C7 C21 C22 . . . . 76.89(18) ?
C18 C7 C21 C22 . . . . -167.35(13) ?
C6 C7 C21 C22 . . . . -46.27(19) ?
C8 C7 C21 C20 . . . . -158.03(13) ?
C18 C7 C21 C20 . . . . -42.27(15) ?
C6 C7 C21 C20 . . . . 78.81(15) ?
O8 C20 C21 C22 . . . . 29.59(19) ?
C19 C20 C21 C22 . . . . 151.70(14) ?
O8 C20 C21 C7 . . . . -98.09(14) ?
C19 C20 C21 C7 . . . . 24.02(16) ?
C7 C21 C22 C23 . . . . -168.20(14) ?
C20 C21 C22 C23 . . . . 71.79(18) ?
C7 C21 C22 C24 . . . . 67.40(18) ?
C20 C21 C22 C24 . . . . -52.60(18) ?
O3 C5 C24 C22 . . . . -79.99(17) ?
O8 C5 C24 C22 . . . . 41.90(17) ?
C4 C5 C24 C22 . . . . 155.08(14) ?
C21 C22 C24 C5 . . . . 15.45(19) ?
C23 C22 C24 C5 . . . . -108.51(16) ?
C19 C18 C25 C26 . . . . -51.25(19) ?
C7 C18 C25 C26 . . . . -176.41(13) ?
C19 C18 C25 C10 . . . . -173.86(14) ?
C7 C18 C25 C10 . . . . 60.99(17) ?
C9 C10 C25 C18 . . . . -56.46(16) ?
C11 C10 C25 C18 . . . . 174.27(13) ?
C9 C10 C25 C26 . . . . -178.08(14) ?
C11 C10 C25 C26 . . . . 52.65(18) ?
C18 C25 C26 C27 . . . . -164.84(14) ?
C10 C25 C26 C27 . . . . -45.20(19) ?
C25 C26 C27 O9 . . . . -134.62(19) ?
C25 C26 C27 C28 . . . . 47.8(2) ?
O9 C27 C28 C29 . . . . -3.0(2) ?
C26 C27 C28 C29 . . . . 174.56(14) ?
O9 C27 C28 C11 . . . . 126.54(19) ?
C26 C27 C28 C11 . . . . -55.94(19) ?
C30 C11 C28 C27 . . . . -62.58(18) ?
C12 C11 C28 C27 . . . . 176.48(14) ?
C10 C11 C28 C27 . . . . 59.40(17) ?
C30 C11 C28 C29 . . . . 66.87(18) ?
C12 C11 C28 C29 . . . . -54.07(18) ?
C10 C11 C28 C29 . . . . -171.15(13) ?
O4 C14 C29 C28 . . . . -178.83(13) ?
C13 C14 C29 C28 . . . . -59.19(18) ?
C27 C28 C29 C14 . . . . -172.14(14) ?
C11 C28 C29 C14 . . . . 59.60(18) ?
O2 C4 C31 C33 . . . . 49.4(2) ?
C5 C4 C31 C33 . . . . -72.5(2) ?
O2 C4 C31 C32 . . . . -74.32(18) ?
C5 C4 C31 C32 . . . . 163.74(14) ?
